data_7125871
loop_
_publ_author_name
'Qian, Lei-Lei'
'Min, Xiang-Ting'
'Hu, Yan-Cheng'
'Shen, Bing-Xue'
'Yang, Sa-Na'
'Wan, Boshun'
'Chen, Qing-An'

_publ_section_title
;
 Ruthenium(ii)-catalyzed intermolecular annulation of alkenyl sulfonamides
 with alkynes: access to bicyclic sultams.
;
_journal_issue 17
_journal_name_full 'Chemical communications (Cambridge, England)'
_journal_page_first 2614
_journal_page_last 2617
_journal_paper_doi 10.1039/d0cc00093k
_journal_volume 56
_journal_year 2020
_chemical_formula_sum 'C18 H17 N O2 S'
_chemical_formula_weight 311.39
_space_group_IT_number 14
_space_group_name_Hall '-P 2yn'
_space_group_name_H-M_alt 'P 1 21/n 1'
_symmetry_cell_setting monoclinic
_symmetry_space_group_name_H-M 'P 1 21/n 1'
_atom_sites_solution_hydrogens geom
_atom_sites_solution_primary direct
_atom_sites_solution_secondary difmap
_audit_block_doi 10.5517/ccdc.csd.cc207p87
_audit_creation_method SHELXL-97
_audit_update_record
;
2018-07-08 deposited with the CCDC.	2020-01-24 downloaded from the CCDC.
;
_cell_angle_alpha 90.00
_cell_angle_beta 103.921(4)
_cell_angle_gamma 90.00
_cell_formula_units_Z 8
_cell_length_a 14.5594(6)
_cell_length_b 12.0737(5)
_cell_length_c 18.6579(8)
_cell_measurement_reflns_used 6818
_cell_measurement_temperature 294(2)
_cell_measurement_theta_max 29.1240
_cell_measurement_theta_min 3.5640
_cell_volume 3183.5(2)
_computing_cell_refinement
;
CrysAlisPro, Agilent Technologies,
Version 1.171.36.28 (release 01-02-2013 CrysAlis171 .NET)
(compiled Feb  1 2013,16:14:44)
;
_computing_data_collection
;
CrysAlisPro, Agilent Technologies,
Version 1.171.36.28 (release 01-02-2013 CrysAlis171 .NET)
(compiled Feb  1 2013,16:14:44)
;
_computing_data_reduction
;
CrysAlisPro, Agilent Technologies,
Version 1.171.36.28 (release 01-02-2013 CrysAlis171 .NET)
(compiled Feb  1 2013,16:14:44)
;
_computing_molecular_graphics 'SHELXTL (Sheldrick, 2008)'
_computing_publication_material 'SHELXTL and PLATON (Spek, 2013)'
_computing_structure_refinement 'SHELXL97 (Sheldrick, 2008)'
_computing_structure_solution 'SHELXS97 (Sheldrick, 2008)'
_diffrn_ambient_temperature 294(2)
_diffrn_measured_fraction_theta_full 0.999
_diffrn_measured_fraction_theta_max 0.999
_diffrn_measurement_device_type 'Xcalibur, Atlas, Gemini ultra'
_diffrn_measurement_method '\w scans'
_diffrn_radiation_monochromator graphite
_diffrn_radiation_source 'Enhance (Mo) X-ray Source'
_diffrn_radiation_type MoK\a
_diffrn_radiation_wavelength 0.71073
_diffrn_reflns_av_R_equivalents 0.0242
_diffrn_reflns_av_sigmaI/netI 0.0226
_diffrn_reflns_limit_h_max 17
_diffrn_reflns_limit_h_min -17
_diffrn_reflns_limit_k_max 14
_diffrn_reflns_limit_k_min -14
_diffrn_reflns_limit_l_max 22
_diffrn_reflns_limit_l_min -22
_diffrn_reflns_number 18850
_diffrn_reflns_theta_full 25.01
_diffrn_reflns_theta_max 25.01
_diffrn_reflns_theta_min 2.88
_exptl_absorpt_coefficient_mu 0.210
_exptl_absorpt_correction_T_max 0.9632
_exptl_absorpt_correction_T_min 0.9553
_exptl_absorpt_correction_type multi-scan
_exptl_absorpt_process_details
;
CrysAlisPro, Agilent Technologies,
Version 1.171.36.28 (release 01-02-2013 CrysAlis171 .NET)
(compiled Feb  1 2013,16:14:44)
Empirical absorption correction using spherical harmonics,
 implemented in SCALE3 ABSPACK scaling algorithm.
;
_exptl_crystal_colour colorless
_exptl_crystal_density_diffrn 1.299
_exptl_crystal_density_method 'not measured'
_exptl_crystal_description prism
_exptl_crystal_F_000 1312
_exptl_crystal_size_max 0.22
_exptl_crystal_size_mid 0.20
_exptl_crystal_size_min 0.18
_refine_diff_density_max 0.497
_refine_diff_density_min -0.496
_refine_diff_density_rms 0.047
_refine_ls_extinction_method none
_refine_ls_goodness_of_fit_ref 1.009
_refine_ls_hydrogen_treatment constr
_refine_ls_matrix_type full
_refine_ls_number_parameters 397
_refine_ls_number_reflns 5622
_refine_ls_number_restraints 0
_refine_ls_restrained_S_all 1.009
_refine_ls_R_factor_all 0.0561
_refine_ls_R_factor_gt 0.0427
_refine_ls_shift/su_max 0.001
_refine_ls_shift/su_mean 0.000
_refine_ls_structure_factor_coef Fsqd
_refine_ls_weighting_details 'calc w=1/[\s^2^(Fo^2^)+(0.0617P)^2^+1.4998P] where P=(Fo^2^+2Fc^2^)/3'
_refine_ls_weighting_scheme calc
_refine_ls_wR_factor_gt 0.1100
_refine_ls_wR_factor_ref 0.1219
_reflns_number_gt 4504
_reflns_number_total 5622
_reflns_threshold_expression >2sigma(I)
_cod_data_source_file d0cc00093k2.cif
_cod_data_source_block 1
_cod_depositor_comments 'Adding full bibliography for 7125871.cif.'
_cod_original_sg_symbol_H-M 'P 21/n'
_cod_database_code 7125871

loop_
_symmetry_equiv_pos_as_xyz
'x, y, z'
'-x+1/2, y+1/2, -z+1/2'
'-x, -y, -z'
'x-1/2, -y-1/2, z-1/2'

loop_
_atom_site_label
_atom_site_type_symbol
_atom_site_fract_x
_atom_site_fract_y
_atom_site_fract_z
_atom_site_U_iso_or_equiv
_atom_site_adp_type
_atom_site_occupancy
_atom_site_symmetry_multiplicity
_atom_site_calc_flag
_atom_site_refinement_flags
C1 C 0.87379(15) 0.84124(18) 0.05218(13) 0.0475(5) Uani 1 1 d .
H1A H 0.8403 0.8892 0.0790 0.057 Uiso 1 1 calc R
H1B H 0.8810 0.8791 0.0080 0.057 Uiso 1 1 calc R
C2 C 0.82296(14) 0.73105(16) 0.03345(11) 0.0375(5) Uani 1 1 d .
H2 H 0.7772 0.7373 -0.0144 0.045 Uiso 1 1 calc R
C3 C 0.89881(14) 0.64242(17) 0.02787(11) 0.0376(4) Uani 1 1 d .
H3 H 0.8949 0.6253 -0.0241 0.045 Uiso 1 1 calc R
C4 C 0.86908(14) 0.54392(17) 0.06500(11) 0.0399(5) Uani 1 1 d .
H4 H 0.8971 0.4746 0.0657 0.048 Uiso 1 1 calc R
C5 C 0.79868(13) 0.56476(17) 0.09703(10) 0.0366(4) Uani 1 1 d .
C6 C 0.77181(14) 0.68681(16) 0.09174(10) 0.0362(4) Uani 1 1 d .
H6 H 0.8002 0.7220 0.1392 0.043 Uiso 1 1 calc R
C7 C 0.75301(14) 0.48311(18) 0.13595(11) 0.0421(5) Uani 1 1 d .
C8 C 0.74594(15) 0.37259(19) 0.11455(12) 0.0483(5) Uani 1 1 d .
H8 H 0.7699 0.3503 0.0749 0.058 Uiso 1 1 calc R
C9 C 0.70388(17) 0.2950(2) 0.15112(14) 0.0595(7) Uani 1 1 d .
H9 H 0.7008 0.2211 0.1366 0.071 Uiso 1 1 calc R
C10 C 0.66652(18) 0.3274(3) 0.20906(15) 0.0681(8) Uani 1 1 d .
H10 H 0.6373 0.2758 0.2332 0.082 Uiso 1 1 calc R
C11 C 0.6727(2) 0.4362(3) 0.23094(15) 0.0732(8) Uani 1 1 d .
H11 H 0.6481 0.4578 0.2704 0.088 Uiso 1 1 calc R
C12 C 0.71496(18) 0.5140(2) 0.19507(13) 0.0599(6) Uani 1 1 d .
H12 H 0.7182 0.5875 0.2103 0.072 Uiso 1 1 calc R
C13 C 0.66721(14) 0.71442(17) 0.07104(11) 0.0384(5) Uani 1 1 d .
C14 C 0.60545(15) 0.6561(2) 0.01660(12) 0.0481(5) Uani 1 1 d .
H14 H 0.6270 0.5946 -0.0045 0.058 Uiso 1 1 calc R
C15 C 0.51176(17) 0.6878(2) -0.00720(14) 0.0607(7) Uani 1 1 d .
H15 H 0.4710 0.6480 -0.0443 0.073 Uiso 1 1 calc R
C16 C 0.47912(18) 0.7777(3) 0.02381(16) 0.0658(7) Uani 1 1 d .
H16 H 0.4164 0.7999 0.0071 0.079 Uiso 1 1 calc R
C17 C 0.53816(19) 0.8346(2) 0.07897(16) 0.0689(8) Uani 1 1 d .
H17 H 0.5156 0.8948 0.1007 0.083 Uiso 1 1 calc R
C18 C 0.63244(17) 0.8028(2) 0.10300(13) 0.0550(6) Uani 1 1 d .
H18 H 0.6724 0.8417 0.1411 0.066 Uiso 1 1 calc R
C19 C 1.03702(16) 0.77311(19) 0.78990(12) 0.0472(5) Uani 1 1 d .
H19A H 1.0561 0.8279 0.7583 0.057 Uiso 1 1 calc R
H19B H 1.0741 0.7064 0.7900 0.057 Uiso 1 1 calc R
C20 C 0.93144(15) 0.74870(16) 0.76487(11) 0.0392(5) Uani 1 1 d .
H20 H 0.9116 0.7581 0.7112 0.047 Uiso 1 1 calc R
C21 C 0.87823(16) 0.83513(17) 0.80172(12) 0.0449(5) Uani 1 1 d .
H21 H 0.8509 0.8936 0.7666 0.054 Uiso 1 1 calc R
C22 C 0.80236(15) 0.76794(18) 0.82187(12) 0.0445(5) Uani 1 1 d .
H22 H 0.7531 0.7988 0.8390 0.053 Uiso 1 1 calc R
C23 C 0.81193(14) 0.65940(17) 0.81300(10) 0.0375(5) Uani 1 1 d .
C24 C 0.89876(13) 0.63255(16) 0.78490(10) 0.0349(4) Uani 1 1 d .
H24 H 0.9476 0.6010 0.8253 0.042 Uiso 1 1 calc R
C25 C 0.75077(15) 0.57362(19) 0.83322(11) 0.0441(5) Uani 1 1 d .
C26 C 0.65413(17) 0.5935(2) 0.82446(15) 0.0667(8) Uani 1 1 d .
H26 H 0.6268 0.6580 0.8015 0.080 Uiso 1 1 calc R
C27 C 0.5996(3) 0.5165(4) 0.8503(2) 0.1017(14) Uani 1 1 d .
H27 H 0.5352 0.5293 0.8446 0.122 Uiso 1 1 calc R
C28 C 0.6397(4) 0.4211(4) 0.8844(2) 0.1112(17) Uani 1 1 d .
H28 H 0.6026 0.3709 0.9028 0.133 Uiso 1 1 calc R
C29 C 0.7332(3) 0.3997(3) 0.89135(15) 0.0913(12) Uani 1 1 d .
H29 H 0.7598 0.3347 0.9139 0.110 Uiso 1 1 calc R
C30 C 0.7889(2) 0.4747(2) 0.86489(13) 0.0593(7) Uani 1 1 d .
H30 H 0.8523 0.4587 0.8683 0.071 Uiso 1 1 calc R
C31 C 0.88247(14) 0.55520(16) 0.71884(11) 0.0372(4) Uani 1 1 d .
C32 C 0.80931(16) 0.57500(19) 0.65734(12) 0.0494(5) Uani 1 1 d .
H32 H 0.7655 0.6305 0.6588 0.059 Uiso 1 1 calc R
C33 C 0.8008(2) 0.5129(2) 0.59383(13) 0.0621(7) Uani 1 1 d .
H33 H 0.7522 0.5277 0.5525 0.075 Uiso 1 1 calc R
C34 C 0.8642(2) 0.4292(2) 0.59153(16) 0.0681(8) Uani 1 1 d .
H34 H 0.8594 0.3887 0.5484 0.082 Uiso 1 1 calc R
C35 C 0.9341(2) 0.4060(2) 0.65273(17) 0.0652(7) Uani 1 1 d .
H35 H 0.9756 0.3477 0.6518 0.078 Uiso 1 1 calc R
C36 C 0.94375(17) 0.46885(18) 0.71633(14) 0.0508(6) Uani 1 1 d .
H36 H 0.9919 0.4527 0.7577 0.061 Uiso 1 1 calc R
N1 N 0.99483(12) 0.68628(14) 0.06319(10) 0.0416(4) Uani 1 1 d .
H1 H 1.0474 0.6562 0.0603 0.050 Uiso 1 1 calc R
N2 N 0.94675(13) 0.88246(14) 0.86699(11) 0.0502(5) Uani 1 1 d .
H2A H 0.9330 0.9344 0.8942 0.060 Uiso 1 1 calc R
O1 O 0.97329(12) 0.77303(16) 0.18004(9) 0.0635(5) Uani 1 1 d .
O2 O 1.06071(11) 0.87382(14) 0.10351(11) 0.0648(5) Uani 1 1 d .
O3 O 1.05397(12) 0.73075(13) 0.92839(8) 0.0541(4) Uani 1 1 d .
O4 O 1.12280(12) 0.90655(14) 0.90180(10) 0.0669(5) Uani 1 1 d .
S1 S 0.98508(4) 0.80016(5) 0.10835(3) 0.04556(17) Uani 1 1 d .
S2 S 1.04997(4) 0.82491(4) 0.88072(3) 0.04532(17) Uani 1 1 d .

loop_
_atom_site_aniso_label
_atom_site_aniso_U_11
_atom_site_aniso_U_22
_atom_site_aniso_U_33
_atom_site_aniso_U_23
_atom_site_aniso_U_13
_atom_site_aniso_U_12
C1 0.0463(12) 0.0356(11) 0.0617(14) 0.0027(10) 0.0150(11) 0.0030(10)
C2 0.0384(11) 0.0369(11) 0.0363(10) 0.0024(9) 0.0071(9) 0.0033(9)
C3 0.0396(11) 0.0389(11) 0.0361(10) -0.0053(9) 0.0125(8) -0.0020(9)
C4 0.0413(11) 0.0329(10) 0.0465(11) -0.0010(9) 0.0126(9) 0.0031(9)
C5 0.0364(10) 0.0388(11) 0.0333(10) 0.0032(8) 0.0060(8) 0.0019(9)
C6 0.0366(10) 0.0387(11) 0.0323(10) -0.0027(8) 0.0060(8) 0.0032(9)
C7 0.0362(10) 0.0498(13) 0.0392(11) 0.0116(10) 0.0068(9) 0.0068(10)
C8 0.0424(12) 0.0536(14) 0.0478(12) 0.0102(11) 0.0088(10) -0.0026(10)
C9 0.0510(13) 0.0604(15) 0.0620(15) 0.0193(13) 0.0037(12) -0.0102(12)
C10 0.0575(15) 0.088(2) 0.0592(16) 0.0360(15) 0.0143(13) -0.0056(14)
C11 0.0773(18) 0.095(2) 0.0558(15) 0.0254(16) 0.0336(14) 0.0102(17)
C12 0.0710(16) 0.0647(16) 0.0503(13) 0.0125(12) 0.0269(12) 0.0103(13)
C13 0.0400(11) 0.0410(11) 0.0368(10) 0.0047(9) 0.0142(9) 0.0058(9)
C14 0.0434(12) 0.0521(13) 0.0475(12) -0.0028(11) 0.0082(10) 0.0042(10)
C15 0.0413(13) 0.0780(19) 0.0592(15) 0.0047(13) 0.0051(11) 0.0003(12)
C16 0.0403(13) 0.087(2) 0.0730(17) 0.0217(16) 0.0193(13) 0.0163(13)
C17 0.0654(17) 0.0711(18) 0.0783(18) 0.0007(15) 0.0331(15) 0.0280(15)
C18 0.0555(14) 0.0563(15) 0.0548(14) -0.0074(11) 0.0163(11) 0.0119(12)
C19 0.0553(13) 0.0430(12) 0.0489(12) -0.0044(10) 0.0236(11) -0.0107(10)
C20 0.0489(12) 0.0313(10) 0.0388(11) 0.0026(8) 0.0131(9) -0.0007(9)
C21 0.0569(13) 0.0290(10) 0.0485(12) 0.0040(9) 0.0122(10) 0.0046(10)
C22 0.0427(11) 0.0416(12) 0.0501(12) -0.0041(10) 0.0131(10) 0.0076(10)
C23 0.0397(11) 0.0370(11) 0.0354(10) -0.0017(9) 0.0085(9) 0.0013(9)
C24 0.0378(10) 0.0297(10) 0.0372(10) 0.0028(8) 0.0088(8) 0.0013(8)
C25 0.0507(12) 0.0481(13) 0.0354(10) -0.0126(10) 0.0141(9) -0.0130(10)
C26 0.0540(14) 0.0775(18) 0.0766(17) -0.0374(15) 0.0311(13) -0.0170(13)
C27 0.084(2) 0.129(3) 0.115(3) -0.079(3) 0.070(2) -0.061(2)
C28 0.160(4) 0.121(3) 0.076(2) -0.055(2) 0.076(3) -0.099(3)
C29 0.154(3) 0.072(2) 0.0475(15) -0.0041(14) 0.0228(19) -0.059(2)
C30 0.0790(17) 0.0495(14) 0.0443(12) -0.0004(11) 0.0051(12) -0.0237(13)
C31 0.0429(11) 0.0299(10) 0.0419(11) -0.0010(8) 0.0162(9) -0.0035(9)
C32 0.0537(13) 0.0445(12) 0.0479(12) -0.0057(10) 0.0084(11) -0.0051(11)
C33 0.0747(17) 0.0630(16) 0.0462(13) -0.0094(12) 0.0096(12) -0.0287(14)
C34 0.089(2) 0.0597(17) 0.0676(17) -0.0303(14) 0.0435(16) -0.0351(16)
C35 0.0729(17) 0.0444(14) 0.091(2) -0.0221(14) 0.0443(17) -0.0057(13)
C36 0.0558(13) 0.0386(12) 0.0619(14) -0.0039(11) 0.0217(11) 0.0031(10)
N1 0.0343(9) 0.0394(10) 0.0523(10) -0.0070(8) 0.0128(8) 0.0032(7)
N2 0.0610(12) 0.0329(10) 0.0597(11) -0.0119(8) 0.0203(10) -0.0005(9)
O1 0.0559(10) 0.0903(13) 0.0436(9) -0.0149(9) 0.0104(7) 0.0004(9)
O2 0.0483(9) 0.0500(10) 0.0980(13) -0.0211(9) 0.0209(9) -0.0140(8)
O3 0.0734(11) 0.0441(9) 0.0478(9) 0.0006(7) 0.0208(8) 0.0019(8)
O4 0.0662(11) 0.0530(10) 0.0813(12) -0.0203(9) 0.0172(9) -0.0241(9)
S1 0.0407(3) 0.0432(3) 0.0527(3) -0.0127(2) 0.0113(2) -0.0035(2)
S2 0.0542(3) 0.0354(3) 0.0487(3) -0.0075(2) 0.0170(3) -0.0093(2)

loop_
_atom_type_symbol
_atom_type_description
_atom_type_scat_dispersion_real
_atom_type_scat_dispersion_imag
_atom_type_scat_source
C C 0.0033 0.0016 'International Tables Vol C Tables 4.2.6.8 and 6.1.1.4'
H H 0.0000 0.0000 'International Tables Vol C Tables 4.2.6.8 and 6.1.1.4'
N N 0.0061 0.0033 'International Tables Vol C Tables 4.2.6.8 and 6.1.1.4'
O O 0.0106 0.0060 'International Tables Vol C Tables 4.2.6.8 and 6.1.1.4'
S S 0.1246 0.1234 'International Tables Vol C Tables 4.2.6.8 and 6.1.1.4'

loop_
_geom_angle_atom_site_label_1
_geom_angle_atom_site_label_2
_geom_angle_atom_site_label_3
_geom_angle
C2 C1 S1 102.46(14)
C2 C1 H1A 111.3
S1 C1 H1A 111.3
C2 C1 H1B 111.3
S1 C1 H1B 111.3
H1A C1 H1B 109.2
C1 C2 C6 115.37(17)
C1 C2 C3 107.59(16)
C6 C2 C3 106.10(15)
C1 C2 H2 109.2
C6 C2 H2 109.2
C3 C2 H2 109.2
C4 C3 N1 115.06(17)
C4 C3 C2 103.11(15)
N1 C3 C2 109.29(16)
C4 C3 H3 109.7
N1 C3 H3 109.7
C2 C3 H3 109.7
C5 C4 C3 113.53(18)
C5 C4 H4 123.2
C3 C4 H4 123.2
C4 C5 C7 125.66(19)
C4 C5 C6 111.61(18)
C7 C5 C6 122.69(17)
C13 C6 C5 117.16(17)
C13 C6 C2 111.57(16)
C5 C6 C2 102.68(15)
C13 C6 H6 108.4
C5 C6 H6 108.4
C2 C6 H6 108.4
C8 C7 C12 117.8(2)
C8 C7 C5 120.78(19)
C12 C7 C5 121.4(2)
C9 C8 C7 121.3(2)
C9 C8 H8 119.4
C7 C8 H8 119.4
C10 C9 C8 119.9(3)
C10 C9 H9 120.0
C8 C9 H9 120.0
C11 C10 C9 119.7(2)
C11 C10 H10 120.2
C9 C10 H10 120.2
C10 C11 C12 120.8(3)
C10 C11 H11 119.6
C12 C11 H11 119.6
C11 C12 C7 120.5(3)
C11 C12 H12 119.7
C7 C12 H12 119.7
C14 C13 C18 118.2(2)
C14 C13 C6 120.89(18)
C18 C13 C6 120.78(19)
C13 C14 C15 120.9(2)
C13 C14 H14 119.5
C15 C14 H14 119.5
C16 C15 C14 120.0(2)
C16 C15 H15 120.0
C14 C15 H15 120.0
C17 C16 C15 120.1(2)
C17 C16 H16 120.0
C15 C16 H16 120.0
C16 C17 C18 120.0(2)
C16 C17 H17 120.0
C18 C17 H17 120.0
C13 C18 C17 120.7(2)
C13 C18 H18 119.6
C17 C18 H18 119.6
C20 C19 S2 103.21(14)
C20 C19 H19A 111.1
S2 C19 H19A 111.1
C20 C19 H19B 111.1
S2 C19 H19B 111.1
H19A C19 H19B 109.1
C19 C20 C21 107.93(17)
C19 C20 C24 116.43(17)
C21 C20 C24 106.56(16)
C19 C20 H20 108.6
C21 C20 H20 108.6
C24 C20 H20 108.6
C22 C21 N2 113.20(18)
C22 C21 C20 102.99(16)
N2 C21 C20 108.17(17)
C22 C21 H21 110.7
N2 C21 H21 110.7
C20 C21 H21 110.7
C23 C22 C21 113.47(19)
C23 C22 H22 123.3
C21 C22 H22 123.3
C22 C23 C25 124.89(19)
C22 C23 C24 111.98(18)
C25 C23 C24 122.97(17)
C23 C24 C31 115.59(16)
C23 C24 C20 102.66(15)
C31 C24 C20 110.88(15)
C23 C24 H24 109.1
C31 C24 H24 109.1
C20 C24 H24 109.1
C30 C25 C26 119.1(2)
C30 C25 C23 120.7(2)
C26 C25 C23 120.2(2)
C27 C26 C25 119.3(3)
C27 C26 H26 120.3
C25 C26 H26 120.3
C28 C27 C26 120.6(3)
C28 C27 H27 119.7
C26 C27 H27 119.7
C29 C28 C27 120.4(3)
C29 C28 H28 119.8
C27 C28 H28 119.8
C28 C29 C30 120.0(4)
C28 C29 H29 120.0
C30 C29 H29 120.0
C29 C30 C25 120.5(3)
C29 C30 H30 119.8
C25 C30 H30 119.8
C36 C31 C32 118.5(2)
C36 C31 C24 121.06(19)
C32 C31 C24 120.32(18)
C33 C32 C31 120.6(2)
C33 C32 H32 119.7
C31 C32 H32 119.7
C34 C33 C32 120.2(2)
C34 C33 H33 119.9
C32 C33 H33 119.9
C35 C34 C33 119.8(2)
C35 C34 H34 120.1
C33 C34 H34 120.1
C34 C35 C36 120.3(2)
C34 C35 H35 119.8
C36 C35 H35 119.8
C31 C36 C35 120.6(2)
C31 C36 H36 119.7
C35 C36 H36 119.7
C3 N1 S1 109.73(12)
C3 N1 H1 125.1
S1 N1 H1 125.1
C21 N2 S2 112.22(14)
C21 N2 H2A 123.9
S2 N2 H2A 123.9
O1 S1 O2 117.93(11)
O1 S1 N1 109.55(10)
O2 S1 N1 108.99(9)
O1 S1 C1 108.59(11)
O2 S1 C1 113.26(11)
N1 S1 C1 96.35(10)
O4 S2 O3 117.25(11)
O4 S2 N2 110.23(10)
O3 S2 N2 109.61(10)
O4 S2 C19 114.00(11)
O3 S2 C19 106.96(10)
N2 S2 C19 96.83(11)

loop_
_geom_bond_atom_site_label_1
_geom_bond_atom_site_label_2
_geom_bond_distance
C1 C2 1.522(3)
C1 S1 1.776(2)
C1 H1A 0.9700
C1 H1B 0.9700
C2 C6 1.553(3)
C2 C3 1.559(3)
C2 H2 0.9800
C3 C4 1.492(3)
C3 N1 1.492(3)
C3 H3 0.9800
C4 C5 1.329(3)
C4 H4 0.9300
C5 C7 1.474(3)
C5 C6 1.522(3)
C6 C13 1.516(3)
C6 H6 0.9800
C7 C8 1.390(3)
C7 C12 1.399(3)
C8 C9 1.385(3)
C8 H8 0.9300
C9 C10 1.379(4)
C9 H9 0.9300
C10 C11 1.372(4)
C10 H10 0.9300
C11 C12 1.381(4)
C11 H11 0.9300
C12 H12 0.9300
C13 C14 1.377(3)
C13 C18 1.377(3)
C14 C15 1.383(3)
C14 H14 0.9300
C15 C16 1.368(4)
C15 H15 0.9300
C16 C17 1.358(4)
C16 H16 0.9300
C17 C18 1.392(3)
C17 H17 0.9300
C18 H18 0.9300
C19 C20 1.524(3)
C19 S2 1.773(2)
C19 H19A 0.9700
C19 H19B 0.9700
C20 C21 1.555(3)
C20 C24 1.555(3)
C20 H20 0.9800
C21 C22 1.490(3)
C21 N2 1.490(3)
C21 H21 0.9800
C22 C23 1.332(3)
C22 H22 0.9300
C23 C25 1.473(3)
C23 C24 1.516(3)
C24 C31 1.519(3)
C24 H24 0.9800
C25 C30 1.388(3)
C25 C26 1.398(3)
C26 C27 1.383(5)
C26 H26 0.9300
C27 C28 1.376(6)
C27 H27 0.9300
C28 C29 1.362(6)
C28 H28 0.9300
C29 C30 1.383(4)
C29 H29 0.9300
C30 H30 0.9300
C31 C36 1.380(3)
C31 C32 1.386(3)
C32 C33 1.383(3)
C32 H32 0.9300
C33 C34 1.376(4)
C33 H33 0.9300
C34 C35 1.364(4)
C34 H34 0.9300
C35 C36 1.387(3)
C35 H35 0.9300
C36 H36 0.9300
N1 S1 1.6366(17)
N1 H1 0.8600
N2 S2 1.6192(19)
N2 H2A 0.8600
O1 S1 1.4271(18)
O2 S1 1.4350(16)
O3 S2 1.4359(16)
O4 S2 1.4318(16)

loop_
_geom_torsion_atom_site_label_1
_geom_torsion_atom_site_label_2
_geom_torsion_atom_site_label_3
_geom_torsion_atom_site_label_4
_geom_torsion
S1 C1 C2 C6 84.89(18)
S1 C1 C2 C3 -33.30(19)
C1 C2 C3 C4 139.05(17)
C6 C2 C3 C4 15.0(2)
C1 C2 C3 N1 16.2(2)
C6 C2 C3 N1 -107.81(17)
N1 C3 C4 C5 111.7(2)
C2 C3 C4 C5 -7.2(2)
C3 C4 C5 C7 178.23(18)
C3 C4 C5 C6 -4.1(2)
C4 C5 C6 C13 136.05(18)
C7 C5 C6 C13 -46.2(3)
C4 C5 C6 C2 13.4(2)
C7 C5 C6 C2 -168.78(17)
C1 C2 C6 C13 97.7(2)
C3 C2 C6 C13 -143.31(16)
C1 C2 C6 C5 -136.04(17)
C3 C2 C6 C5 -17.02(19)
C4 C5 C7 C8 -31.1(3)
C6 C5 C7 C8 151.39(19)
C4 C5 C7 C12 149.3(2)
C6 C5 C7 C12 -28.2(3)
C12 C7 C8 C9 -0.9(3)
C5 C7 C8 C9 179.45(19)
C7 C8 C9 C10 1.2(3)
C8 C9 C10 C11 -1.1(4)
C9 C10 C11 C12 0.7(4)
C10 C11 C12 C7 -0.5(4)
C8 C7 C12 C11 0.6(3)
C5 C7 C12 C11 -179.8(2)
C5 C6 C13 C14 -41.8(3)
C2 C6 C13 C14 76.1(2)
C5 C6 C13 C18 142.3(2)
C2 C6 C13 C18 -99.8(2)
C18 C13 C14 C15 2.2(3)
C6 C13 C14 C15 -173.8(2)
C13 C14 C15 C16 -0.5(4)
C14 C15 C16 C17 -1.3(4)
C15 C16 C17 C18 1.3(4)
C14 C13 C18 C17 -2.3(3)
C6 C13 C18 C17 173.8(2)
C16 C17 C18 C13 0.5(4)
S2 C19 C20 C21 32.65(19)
S2 C19 C20 C24 -87.04(18)
C19 C20 C21 C22 -140.30(18)
C24 C20 C21 C22 -14.5(2)
C19 C20 C21 N2 -20.2(2)
C24 C20 C21 N2 105.54(18)
N2 C21 C22 C23 -107.4(2)
C20 C21 C22 C23 9.1(2)
C21 C22 C23 C25 175.81(19)
C21 C22 C23 C24 0.4(3)
C22 C23 C24 C31 -130.51(19)
C25 C23 C24 C31 53.9(3)
C22 C23 C24 C20 -9.7(2)
C25 C23 C24 C20 174.77(17)
C19 C20 C24 C23 135.10(17)
C21 C20 C24 C23 14.7(2)
C19 C20 C24 C31 -100.9(2)
C21 C20 C24 C31 138.69(17)
C22 C23 C25 C30 -140.6(2)
C24 C23 C25 C30 34.4(3)
C22 C23 C25 C26 35.9(3)
C24 C23 C25 C26 -149.2(2)
C30 C25 C26 C27 2.7(3)
C23 C25 C26 C27 -173.8(2)
C25 C26 C27 C28 0.1(4)
C26 C27 C28 C29 -1.8(5)
C27 C28 C29 C30 0.8(5)
C28 C29 C30 C25 2.0(4)
C26 C25 C30 C29 -3.7(3)
C23 C25 C30 C29 172.7(2)
C23 C24 C31 C36 -135.4(2)
C20 C24 C31 C36 108.3(2)
C23 C24 C31 C32 49.3(3)
C20 C24 C31 C32 -67.0(2)
C36 C31 C32 C33 -3.1(3)
C24 C31 C32 C33 172.3(2)
C31 C32 C33 C34 1.2(3)
C32 C33 C34 C35 1.6(4)
C33 C34 C35 C36 -2.4(4)
C32 C31 C36 C35 2.2(3)
C24 C31 C36 C35 -173.1(2)
C34 C35 C36 C31 0.4(4)
C4 C3 N1 S1 -104.74(17)
C2 C3 N1 S1 10.66(19)
C22 C21 N2 S2 110.19(18)
C20 C21 N2 S2 -3.3(2)
C3 N1 S1 O1 84.07(15)
C3 N1 S1 O2 -145.55(14)
C3 N1 S1 C1 -28.26(15)
C2 C1 S1 O1 -76.52(17)
C2 C1 S1 O2 150.44(14)
C2 C1 S1 N1 36.60(16)
C21 N2 S2 O4 139.83(15)
C21 N2 S2 O3 -89.67(16)
C21 N2 S2 C19 21.10(16)
C20 C19 S2 O4 -147.50(14)
C20 C19 S2 O3 81.21(16)
C20 C19 S2 N2 -31.74(16)
